data_4060448
loop_
_publ_author_name
'M. Doux'
'L. Ricard'
'P. Le Floch'
'Y. Jean'

_publ_section_title
;
 On the regioselectivity of the addition of O2 on SPS-based Rh(I) and
 Ir(I) complexes
;
_journal_name_full Organometallics
_journal_paper_doi 10.1021/om0492101
_journal_year 2005
_chemical_formula_moiety 'C30 H29 Mo N O3 Sn'
_chemical_formula_sum 'C30 H29 Mo N O3 Sn'
_chemical_formula_weight 666.17
_chemical_name_common 04163a
_space_group_IT_number 2
_symmetry_cell_setting triclinic
_symmetry_space_group_name_Hall '-P 1'
_symmetry_space_group_name_H-M 'P -1'
_cell_angle_alpha 102.598(1)
_cell_angle_beta 91.672(1)
_cell_angle_gamma 94.164(1)
_cell_formula_units_Z 2
_cell_length_a 8.1614(6)
_cell_length_b 9.8314(8)
_cell_length_c 17.9801(14)
_cell_measurement_temperature 173(2)
_cell_volume 1402.7(2)
_diffrn_ambient_temperature 173(2)
_exptl_crystal_density_diffrn 1.577
_cod_depositor_comments
;
The following automatic conversions were performed:
'_symmetry_cell_setting' value 'Triclinic' changed to 'triclinic'
according to '/home/saulius/struct/CIF-dictionaries/cif_core.dic'
dictionary named 'cif_core.dic' version 2.4.1 from 2010-06-29.

Automatic conversion script
Id: cif_fix_enum 1527 2010-12-29 10:47:43Z saulius 
;
_cod_database_code 4060448

loop_
_symmetry_equiv_pos_as_xyz
'x, y, z'
'-x, -y, -z'

loop_
_atom_site_label
_atom_site_type_symbol
_atom_site_fract_x
_atom_site_fract_y
_atom_site_fract_z
_atom_site_U_iso_or_equiv
_atom_site_adp_type
_atom_site_occupancy
_atom_site_symmetry_multiplicity
_atom_site_calc_flag
_atom_site_refinement_flags
_atom_site_disorder_assembly
_atom_site_disorder_group
Mo1 Mo 0.64417(2) 0.47413(2) 0.324037(11) 0.02381(6) Uani 1 1 d . . .
C1 C 0.8728(3) 0.5558(3) 0.35451(17) 0.0431(7) Uani 1 1 d . . .
O1 O 1.0036(3) 0.6023(3) 0.37201(15) 0.0707(8) Uani 1 1 d . . .
C2 C 0.7615(3) 0.3892(3) 0.23236(15) 0.0323(5) Uani 1 1 d . . .
O2 O 0.8283(3) 0.3492(2) 0.17794(12) 0.0499(5) Uani 1 1 d . . .
C3 C 0.6973(3) 0.3747(3) 0.40468(14) 0.0349(6) Uani 1 1 d . . .
O3 O 0.7291(3) 0.3243(2) 0.45535(11) 0.0514(6) Uani 1 1 d . . .
C4 C 0.4673(3) 0.5834(2) 0.25351(14) 0.0288(5) Uani 1 1 d . . .
C5 C 0.5647(3) 0.6873(3) 0.30742(15) 0.0329(6) Uani 1 1 d . . .
H5A H 0.6431 0.7546 0.2954 0.039 Uiso 1 1 calc R . .
C6 C 0.5254(3) 0.6743(3) 0.38225(15) 0.0328(6) Uani 1 1 d . . .
H6A H 0.5731 0.7305 0.4287 0.039 Uiso 1 1 calc R . .
C7 C 0.4030(3) 0.5630(3) 0.37510(14) 0.0301(5) Uani 1 1 d . . .
H7A H 0.3529 0.5310 0.4159 0.036 Uiso 1 1 calc R . .
C8 C 0.3680(3) 0.5070(2) 0.29593(14) 0.0287(5) Uani 1 1 d . . .
H8A H 0.2903 0.4306 0.2749 0.034 Uiso 1 1 calc R . .
C9 C 0.4588(3) 0.5673(3) 0.16870(14) 0.0315(5) Uani 1 1 d . . .
H9A H 0.4330 0.4675 0.1438 0.038 Uiso 1 1 calc R . .
H9B H 0.5670 0.5980 0.1518 0.038 Uiso 1 1 calc R . .
C10 C 0.3269(3) 0.6540(3) 0.14454(15) 0.0331(6) Uani 1 1 d . . .
H10A H 0.2174 0.6145 0.1553 0.040 Uiso 1 1 calc R . .
H10B H 0.3439 0.7508 0.1755 0.040 Uiso 1 1 calc R . .
N1 N 0.3290(3) 0.6576(2) 0.06424(13) 0.0361(5) Uani 1 1 d . . .
C11 C 0.2219(4) 0.7615(3) 0.04867(18) 0.0490(8) Uani 1 1 d . . .
H11A H 0.2262 0.7657 -0.0052 0.074 Uiso 1 1 calc R . .
H11B H 0.2587 0.8533 0.0807 0.074 Uiso 1 1 calc R . .
H11C H 0.1087 0.7354 0.0600 0.074 Uiso 1 1 calc R . .
C12 C 0.2763(5) 0.5213(3) 0.01560(18) 0.0537(8) Uani 1 1 d . . .
H12A H 0.2656 0.5299 -0.0376 0.081 Uiso 1 1 calc R . .
H12B H 0.1699 0.4874 0.0315 0.081 Uiso 1 1 calc R . .
H12C H 0.3580 0.4550 0.0202 0.081 Uiso 1 1 calc R . .
Sn1 Sn 0.518241(19) 0.192957(15) 0.277603(8) 0.02275(6) Uani 1 1 d . . .
C13 C 0.3633(3) 0.1404(2) 0.36408(13) 0.0269(5) Uani 1 1 d . . .
C14 C 0.2394(3) 0.2231(3) 0.39528(14) 0.0331(6) Uani 1 1 d . . .
H14A H 0.2147 0.3005 0.3745 0.040 Uiso 1 1 calc R . .
C15 C 0.1516(3) 0.1951(3) 0.45574(16) 0.0434(7) Uani 1 1 d . . .
H15A H 0.0683 0.2531 0.4762 0.052 Uiso 1 1 calc R . .
C16 C 0.1860(4) 0.0825(4) 0.48596(16) 0.0477(8) Uani 1 1 d . . .
H16A H 0.1278 0.0640 0.5281 0.057 Uiso 1 1 calc R . .
C17 C 0.3035(4) -0.0026(4) 0.45552(17) 0.0479(8) Uani 1 1 d . . .
H17A H 0.3248 -0.0816 0.4757 0.057 Uiso 1 1 calc R . .
C18 C 0.3922(3) 0.0263(3) 0.39494(16) 0.0397(6) Uani 1 1 d . . .
H18A H 0.4740 -0.0334 0.3744 0.048 Uiso 1 1 calc R . .
C19 C 0.6972(3) 0.0402(2) 0.25600(13) 0.0254(5) Uani 1 1 d . . .
C20 C 0.8252(3) 0.0371(3) 0.30912(14) 0.0304(5) Uani 1 1 d . . .
H20A H 0.8339 0.1043 0.3562 0.037 Uiso 1 1 calc R . .
C21 C 0.9392(3) -0.0620(3) 0.29444(16) 0.0357(6) Uani 1 1 d . . .
H21A H 1.0239 -0.0635 0.3316 0.043 Uiso 1 1 calc R . .
C22 C 0.9293(3) -0.1586(3) 0.22571(16) 0.0380(6) Uani 1 1 d . . .
H22A H 1.0080 -0.2261 0.2152 0.046 Uiso 1 1 calc R . .
C23 C 0.8054(4) -0.1568(3) 0.17238(15) 0.0369(6) Uani 1 1 d . . .
H23A H 0.7990 -0.2231 0.1250 0.044 Uiso 1 1 calc R . .
C24 C 0.6900(3) -0.0592(3) 0.18734(14) 0.0322(5) Uani 1 1 d . . .
H24A H 0.6045 -0.0599 0.1502 0.039 Uiso 1 1 calc R . .
C25 C 0.3706(3) 0.1621(2) 0.17297(13) 0.0254(5) Uani 1 1 d . . .
C26 C 0.4436(3) 0.1651(3) 0.10428(14) 0.0310(5) Uani 1 1 d . . .
H26A H 0.5600 0.1773 0.1033 0.037 Uiso 1 1 calc R . .
C27 C 0.3486(3) 0.1505(3) 0.03697(14) 0.0354(6) Uani 1 1 d . . .
H27A H 0.3999 0.1528 -0.0095 0.043 Uiso 1 1 calc R . .
C28 C 0.1790(3) 0.1326(3) 0.03819(15) 0.0369(6) Uani 1 1 d . . .
H28A H 0.1136 0.1226 -0.0076 0.044 Uiso 1 1 calc R . .
C29 C 0.1051(3) 0.1293(3) 0.10556(16) 0.0368(6) Uani 1 1 d . . .
H29A H -0.0113 0.1167 0.1062 0.044 Uiso 1 1 calc R . .
C30 C 0.2002(3) 0.1444(3) 0.17286(14) 0.0305(5) Uani 1 1 d . . .
H30A H 0.1480 0.1425 0.2192 0.037 Uiso 1 1 calc R . .

loop_
_atom_site_aniso_label
_atom_site_aniso_U_11
_atom_site_aniso_U_22
_atom_site_aniso_U_33
_atom_site_aniso_U_23
_atom_site_aniso_U_13
_atom_site_aniso_U_12
Mo1 0.02357(11) 0.02399(11) 0.02210(11) 0.00081(8) 0.00102(8) 0.00326(8)
C1 0.0327(15) 0.0485(17) 0.0415(16) -0.0048(13) 0.0022(12) 0.0042(12)
O1 0.0281(11) 0.0909(19) 0.0765(18) -0.0128(14) -0.0041(11) -0.0071(12)
C2 0.0335(13) 0.0321(13) 0.0302(13) 0.0031(11) 0.0016(11) 0.0062(11)
O2 0.0512(13) 0.0550(13) 0.0414(12) 0.0018(10) 0.0209(10) 0.0091(10)
C3 0.0408(15) 0.0362(14) 0.0243(13) -0.0028(11) 0.0003(11) 0.0097(11)
O3 0.0759(16) 0.0560(13) 0.0233(10) 0.0068(9) -0.0061(10) 0.0215(11)
C4 0.0302(13) 0.0258(12) 0.0305(13) 0.0043(10) 0.0009(10) 0.0093(10)
C5 0.0382(14) 0.0226(12) 0.0379(14) 0.0057(10) 0.0031(11) 0.0053(10)
C6 0.0349(14) 0.0279(13) 0.0322(14) -0.0027(10) 0.0018(11) 0.0084(10)
C7 0.0291(13) 0.0313(13) 0.0293(13) 0.0032(10) 0.0052(10) 0.0077(10)
C8 0.0252(12) 0.0259(12) 0.0326(13) -0.0003(10) 0.0008(10) 0.0061(9)
C9 0.0364(14) 0.0286(13) 0.0303(13) 0.0049(10) 0.0027(10) 0.0123(10)
C10 0.0354(14) 0.0323(13) 0.0325(14) 0.0064(11) 0.0000(11) 0.0118(11)
N1 0.0399(13) 0.0397(13) 0.0319(12) 0.0113(10) 0.0011(10) 0.0148(10)
C11 0.0560(19) 0.0567(19) 0.0416(17) 0.0197(15) 0.0014(14) 0.0252(15)
C12 0.073(2) 0.0479(18) 0.0379(17) 0.0023(14) -0.0087(15) 0.0189(16)
Sn1 0.02617(9) 0.02379(9) 0.01828(9) 0.00366(6) 0.00175(6) 0.00467(6)
C13 0.0287(12) 0.0293(12) 0.0213(11) 0.0034(9) 0.0006(9) 0.0002(10)
C14 0.0321(13) 0.0357(14) 0.0296(13) 0.0043(11) 0.0036(10) -0.0020(11)
C15 0.0302(14) 0.0597(19) 0.0320(15) -0.0043(13) 0.0063(11) -0.0089(13)
C16 0.0359(15) 0.077(2) 0.0283(14) 0.0173(15) -0.0031(12) -0.0215(15)
C17 0.0441(17) 0.061(2) 0.0450(17) 0.0310(15) -0.0036(14) -0.0082(15)
C18 0.0359(15) 0.0447(16) 0.0432(16) 0.0197(13) 0.0021(12) 0.0031(12)
C19 0.0290(12) 0.0250(11) 0.0229(11) 0.0060(9) 0.0037(9) 0.0036(9)
C20 0.0305(13) 0.0301(13) 0.0292(13) 0.0033(10) 0.0001(10) 0.0030(10)
C21 0.0279(13) 0.0355(14) 0.0440(16) 0.0097(12) -0.0017(11) 0.0031(11)
C22 0.0355(14) 0.0379(15) 0.0444(16) 0.0121(12) 0.0154(12) 0.0137(12)
C23 0.0498(16) 0.0328(14) 0.0278(13) 0.0024(11) 0.0121(12) 0.0112(12)
C24 0.0406(14) 0.0336(13) 0.0234(12) 0.0067(10) 0.0041(10) 0.0072(11)
C25 0.0316(12) 0.0209(11) 0.0226(11) 0.0019(9) -0.0020(9) 0.0041(9)
C26 0.0330(13) 0.0332(13) 0.0266(13) 0.0059(10) -0.0005(10) 0.0036(10)
C27 0.0482(16) 0.0365(14) 0.0217(12) 0.0071(10) -0.0011(11) 0.0034(12)
C28 0.0459(16) 0.0324(13) 0.0309(14) 0.0045(11) -0.0135(12) 0.0061(12)
C29 0.0290(13) 0.0335(14) 0.0441(16) 0.0009(12) -0.0085(11) 0.0042(11)
C30 0.0299(13) 0.0293(13) 0.0304(13) 0.0016(10) 0.0035(10) 0.0026(10)

loop_
_geom_bond_atom_site_label_1
_geom_bond_atom_site_label_2
_geom_bond_distance
_geom_bond_site_symmetry_2
_geom_bond_publ_flag
Mo1 C3 1.972(3) . ?
Mo1 C2 1.985(3) . ?
Mo1 C1 1.989(3) . ?
Mo1 C6 2.312(2) . ?
Mo1 C5 2.316(2) . ?
Mo1 C7 2.342(2) . ?
Mo1 C8 2.356(2) . ?
Mo1 C4 2.357(2) . ?
Mo1 Sn1 2.8152(3) . ?
C1 O1 1.138(3) . ?
C2 O2 1.142(3) . ?
C3 O3 1.160(3) . ?
C4 C8 1.414(4) . ?
C4 C5 1.421(3) . ?
C4 C9 1.497(3) . ?
C5 C6 1.423(4) . ?
C5 H5A 0.9500 . ?
C6 C7 1.408(4) . ?
C6 H6A 0.9500 . ?
C7 C8 1.422(3) . ?
C7 H7A 0.9500 . ?
C8 H8A 0.9500 . ?
C9 C10 1.530(3) . ?
C9 H9A 0.9900 . ?
C9 H9B 0.9900 . ?
C10 N1 1.452(3) . ?
C10 H10A 0.9900 . ?
C10 H10B 0.9900 . ?
N1 C12 1.459(4) . ?
N1 C11 1.459(3) . ?
C11 H11A 0.9800 . ?
C11 H11B 0.9800 . ?
C11 H11C 0.9800 . ?
C12 H12A 0.9800 . ?
C12 H12B 0.9800 . ?
C12 H12C 0.9800 . ?
Sn1 C19 2.153(2) . ?
Sn1 C13 2.157(2) . ?
Sn1 C25 2.156(2) . ?
C13 C18 1.387(4) . ?
C13 C14 1.397(3) . ?
C14 C15 1.385(4) . ?
C14 H14A 0.9500 . ?
C15 C16 1.377(4) . ?
C15 H15A 0.9500 . ?
C16 C17 1.367(5) . ?
C16 H16A 0.9500 . ?
C17 C18 1.393(4) . ?
C17 H17A 0.9500 . ?
C18 H18A 0.9500 . ?
C19 C24 1.394(3) . ?
C19 C20 1.402(3) . ?
C20 C21 1.385(3) . ?
C20 H20A 0.9500 . ?
C21 C22 1.381(4) . ?
C21 H21A 0.9500 . ?
C22 C23 1.377(4) . ?
C22 H22A 0.9500 . ?
C23 C24 1.383(4) . ?
C23 H23A 0.9500 . ?
C24 H24A 0.9500 . ?
C25 C30 1.389(3) . ?
C25 C26 1.392(3) . ?
C26 C27 1.393(3) . ?
C26 H26A 0.9500 . ?
C27 C28 1.384(4) . ?
C27 H27A 0.9500 . ?
C28 C29 1.374(4) . ?
C28 H28A 0.9500 . ?
C29 C30 1.392(4) . ?
C29 H29A 0.9500 . ?
C30 H30A 0.9500 . ?
